data_7225361
loop_
_publ_author_name
'Qureshi, Naseem'
'Yufit, Dmitri S.'
'Steed, Kirsty M.'
'Howard, Judith A. K.'
'Steed, Jonathan W.'

_publ_section_title
;
 Anion hydrogen bonding from a &#x2018;revealed&#x2019; urea ligand
;
_journal_issue 28
_journal_name_full CrystEngComm
_journal_page_first 5333
_journal_paper_doi 10.1039/C6CE01039C
_journal_volume 18
_journal_year 2016
_chemical_formula_moiety 'C26 H26 Cu N6 O2 S2, 2 C F3 O3 S'
_chemical_formula_sum 'C28 H26 Cu F6 N6 O8 S4'
_chemical_formula_weight 880.33
_chemical_name_systematic
; 
 ? 
;
_space_group_IT_number 2
_symmetry_cell_setting triclinic
_symmetry_Int_Tables_number 2
_symmetry_space_group_name_Hall '-P 1'
_symmetry_space_group_name_H-M 'P -1'
_atom_sites_solution_hydrogens geom
_atom_sites_solution_primary direct
_atom_sites_solution_secondary difmap
_audit_creation_method SHELXL-97
_audit_update_record
;
2016-04-26 deposited with the CCDC.
2016-05-30 downloaded from the CCDC.
;
_cell_angle_alpha 110.59(2)
_cell_angle_beta 97.00(2)
_cell_angle_gamma 103.85(2)
_cell_formula_units_Z 1
_cell_length_a 8.2365(3)
_cell_length_b 9.6360(3)
_cell_length_c 11.5943(4)
_cell_measurement_reflns_used 999
_cell_measurement_temperature 120(2)
_cell_measurement_theta_max 30.00
_cell_measurement_theta_min 1.93
_cell_volume 814.60(19)
_computing_cell_refinement 'SAINT Ver. 6.45  (Bruker-AXS, 2003)'
_computing_data_collection 'SMART Ver. 5.630 (Bruker-AXS, 2003)'
_computing_data_reduction 'SAINT Ver. 6.45'
_computing_molecular_graphics 'SHELXTL Ver. 6.14'
_computing_publication_material 'SHELXTL Ver. 6.14'
_computing_structure_refinement 'SHELXTL Ver. 6.14'
_computing_structure_solution 'SHELXTL Ver. 6.14 (Bruker-AXS, 2003)'
_diffrn_ambient_temperature 120(2)
_diffrn_measured_fraction_theta_full 0.975
_diffrn_measured_fraction_theta_max 0.975
_diffrn_measurement_device_type 'Bruker SMART CCD 6000'
_diffrn_measurement_method '0.30\% \w scans'
_diffrn_radiation_monochromator graphite
_diffrn_radiation_source 'fine-focus sealed tube'
_diffrn_radiation_type Mo-K\a
_diffrn_radiation_wavelength 0.71073
_diffrn_reflns_av_R_equivalents 0.0374
_diffrn_reflns_av_sigmaI/netI 0.0532
_diffrn_reflns_limit_h_max 11
_diffrn_reflns_limit_h_min -11
_diffrn_reflns_limit_k_max 13
_diffrn_reflns_limit_k_min -13
_diffrn_reflns_limit_l_max 16
_diffrn_reflns_limit_l_min -16
_diffrn_reflns_number 10725
_diffrn_reflns_theta_full 30.00
_diffrn_reflns_theta_max 30.00
_diffrn_reflns_theta_min 1.93
_diffrn_standards_number 0
_exptl_absorpt_coefficient_mu 1.023
_exptl_absorpt_correction_T_max 0.9700
_exptl_absorpt_correction_T_min 0.7913
_exptl_absorpt_correction_type multi-scan
_exptl_absorpt_process_details
;
SADABS  (Bruker-AXS, 2003)
;
_exptl_crystal_colour yellow
_exptl_crystal_density_diffrn 1.795
_exptl_crystal_density_method 'not measured'
_exptl_crystal_description plate
_exptl_crystal_F_000 447
_exptl_crystal_size_max 0.24
_exptl_crystal_size_mid 0.08
_exptl_crystal_size_min 0.03
_refine_diff_density_max 2.150
_refine_diff_density_min -0.911
_refine_diff_density_rms 0.149
_refine_ls_extinction_method none
_refine_ls_goodness_of_fit_ref 0.874
_refine_ls_hydrogen_treatment constr
_refine_ls_matrix_type full
_refine_ls_number_parameters 242
_refine_ls_number_reflns 4645
_refine_ls_number_restraints 0
_refine_ls_restrained_S_all 0.874
_refine_ls_R_factor_all 0.0804
_refine_ls_R_factor_gt 0.0641
_refine_ls_shift/su_max 0.000
_refine_ls_shift/su_mean 0.000
_refine_ls_structure_factor_coef Fsqd
_refine_ls_weighting_details 'calc w=1/[\s^2^(Fo^2^)+(0.0400P)^2^+10.0000P] where P=(Fo^2^+2Fc^2^)/3'
_refine_ls_weighting_scheme calc
_refine_ls_wR_factor_gt 0.1579
_refine_ls_wR_factor_ref 0.1662
_reflns_number_gt 3647
_reflns_number_total 4645
_reflns_threshold_expression I>2\s(I)
_cod_data_source_file c6ce01039c1.cif
_cod_data_source_block 4A_nas1
_cod_depositor_comments
;
The following automatic conversions were performed:

'_symmetry_cell_setting' value 'Triclinic' changed to 'triclinic'
according to
/usr/data/users/saulius/crontab/automatic-downloads/rss-feeds/RSC/lib/dictionaries/cif_core.dic
dictionary named 'cif_core.dic' version 2.4.2 from 2011-04-26.

Automatic conversion script
Id: cif_fix_values 4268 2015-11-12 08:31:59Z antanas 

 Adding full bibliography for 7225358--7225363.cif.
;
_cod_original_cell_volume 814.57(5)
_cod_original_sg_symbol_Hall '-P 1        '
_cod_original_sg_symbol_H-M 'P -1        '
_cod_database_code 7225361

loop_
_symmetry_equiv_pos_as_xyz
'x, y, z'
'-x, -y, -z'

loop_
_atom_site_label
_atom_site_type_symbol
_atom_site_fract_x
_atom_site_fract_y
_atom_site_fract_z
_atom_site_U_iso_or_equiv
_atom_site_adp_type
_atom_site_occupancy
_atom_site_symmetry_multiplicity
_atom_site_calc_flag
_atom_site_refinement_flags
Cu1 Cu 0.0000 1.0000 0.0000 0.01373(16) Uani 1 2 d S
S1 S 0.78135(13) 0.80416(13) 0.42338(11) 0.0212(2) Uani 1 1 d .
S2 S 0.03450(13) 1.41290(11) 0.17726(10) 0.0174(2) Uani 1 1 d .
F1 F 0.0047(4) 1.3477(4) 0.3766(3) 0.0377(8) Uani 1 1 d .
F2 F 0.2414(4) 1.3375(4) 0.3171(3) 0.0391(8) Uani 1 1 d .
F3 F 0.2039(4) 1.5580(3) 0.4127(3) 0.0317(7) Uani 1 1 d .
O1 O 0.1176(4) 0.9905(3) 0.1529(3) 0.0163(5) Uani 1 1 d .
O2 O -0.0583(4) 1.2505(3) 0.1016(3) 0.0209(6) Uani 1 1 d .
O3 O 0.1834(4) 1.4774(4) 0.1380(3) 0.0284(7) Uani 1 1 d .
O4 O -0.0734(5) 1.5122(4) 0.2113(3) 0.0274(7) Uani 1 1 d .
N1 N 0.1905(4) 0.8492(4) 0.2614(4) 0.0187(7) Uani 1 1 d .
H1 H 0.1478 0.7757 0.2875 0.028 Uiso 1 1 calc R
N2 N -0.0828(4) 0.7751(4) 0.1476(3) 0.0163(6) Uani 1 1 d .
H2 H -0.0947 0.6943 0.1684 0.024 Uiso 1 1 calc R
N3 N -0.2197(4) 0.8781(4) 0.0197(3) 0.0150(6) Uani 1 1 d .
C1 C 0.6415(6) 0.6093(5) 0.3741(5) 0.0263(9) Uani 1 1 d .
H1B H 0.7099 0.5406 0.3799 0.039 Uiso 1 1 calc R
H1A H 0.5782 0.5730 0.2864 0.039 Uiso 1 1 calc R
H1C H 0.5602 0.6080 0.4291 0.039 Uiso 1 1 calc R
C2 C 0.6461(5) 0.9021(5) 0.3785(4) 0.0168(7) Uani 1 1 d .
C3 C 0.4687(5) 0.8379(5) 0.3365(4) 0.0176(7) Uani 1 1 d .
H3 H 0.4146 0.7355 0.3294 0.026 Uiso 1 1 calc R
C4 C 0.3709(5) 0.9242(5) 0.3048(4) 0.0153(7) Uani 1 1 d .
C5 C 0.4471(5) 1.0758(5) 0.3183(4) 0.0187(8) Uani 1 1 d .
H5 H 0.3795 1.1369 0.3020 0.028 Uiso 1 1 calc R
C6 C 0.6257(5) 1.1361(5) 0.3566(4) 0.0196(8) Uani 1 1 d .
H6 H 0.6803 1.2377 0.3622 0.029 Uiso 1 1 calc R
C7 C 0.7246(5) 1.0511(5) 0.3863(4) 0.0207(8) Uani 1 1 d .
H7 H 0.8460 1.0942 0.4120 0.031 Uiso 1 1 calc R
C8 C 0.0773(5) 0.8777(4) 0.1848(4) 0.0141(7) Uani 1 1 d .
C9 C -0.2291(5) 0.7821(5) 0.0810(4) 0.0155(7) Uani 1 1 d .
C10 C -0.3727(4) 0.6850(4) 0.0841(3) 0.0108(6) Uani 1 1 d .
H10 H -0.3699 0.6189 0.1284 0.016 Uiso 1 1 calc R
C11 C -0.5201(5) 0.6849(5) 0.0225(4) 0.0190(8) Uani 1 1 d .
H11 H -0.6244 0.6158 0.0220 0.029 Uiso 1 1 calc R
C12 C -0.5266(5) 0.7820(5) -0.0408(4) 0.0203(8) Uani 1 1 d .
H12 H -0.6324 0.7826 -0.0834 0.030 Uiso 1 1 calc R
C13 C -0.3723(5) 0.8774(5) -0.0387(4) 0.0190(8) Uani 1 1 d .
H13 H -0.3727 0.9465 -0.0803 0.028 Uiso 1 1 calc R
C14 C 0.1245(6) 1.4119(5) 0.3283(4) 0.0215(8) Uani 1 1 d .

loop_
_atom_site_aniso_label
_atom_site_aniso_U_11
_atom_site_aniso_U_22
_atom_site_aniso_U_33
_atom_site_aniso_U_23
_atom_site_aniso_U_13
_atom_site_aniso_U_12
Cu1 0.0113(3) 0.0133(3) 0.0164(3) 0.0074(3) 0.0015(2) 0.0017(2)
S1 0.0157(4) 0.0242(5) 0.0252(5) 0.0115(4) 0.0027(4) 0.0070(4)
S2 0.0188(4) 0.0129(4) 0.0193(5) 0.0056(4) 0.0058(4) 0.0031(3)
F1 0.0359(17) 0.0419(18) 0.0319(16) 0.0239(14) 0.0040(13) -0.0066(14)
F2 0.0344(17) 0.0325(16) 0.0438(18) 0.0085(14) -0.0076(14) 0.0167(14)
F3 0.0373(16) 0.0222(14) 0.0228(14) 0.0011(11) 0.0028(12) 0.0003(12)
O1 0.0130(12) 0.0153(13) 0.0198(14) 0.0098(11) -0.0006(10) 0.0008(10)
O2 0.0159(13) 0.0148(13) 0.0250(15) 0.0029(12) 0.0037(11) 0.0003(11)
O3 0.0273(17) 0.0233(16) 0.0254(17) 0.0056(13) 0.0098(14) -0.0042(13)
O4 0.0350(18) 0.0234(16) 0.0330(18) 0.0146(14) 0.0116(15) 0.0183(14)
N1 0.0127(15) 0.0182(16) 0.0254(18) 0.0124(14) 0.0012(13) 0.0010(12)
N2 0.0157(15) 0.0148(15) 0.0205(16) 0.0110(13) 0.0031(13) 0.0029(12)
N3 0.0133(14) 0.0127(14) 0.0183(16) 0.0060(12) 0.0022(12) 0.0036(12)
C1 0.023(2) 0.024(2) 0.036(3) 0.017(2) 0.0051(18) 0.0075(17)
C2 0.0146(17) 0.0178(18) 0.0180(18) 0.0075(15) 0.0035(14) 0.0046(14)
C3 0.0145(17) 0.0178(18) 0.0177(18) 0.0063(15) 0.0018(14) 0.0020(14)
C4 0.0137(16) 0.0146(17) 0.0150(17) 0.0053(14) 0.0020(13) 0.0013(14)
C5 0.0175(18) 0.0151(17) 0.0201(19) 0.0064(15) -0.0004(15) 0.0022(14)
C6 0.0160(18) 0.0143(17) 0.0221(19) 0.0062(15) -0.0022(15) -0.0018(14)
C7 0.0117(17) 0.022(2) 0.023(2) 0.0089(17) -0.0014(15) -0.0009(15)
C8 0.0127(16) 0.0137(16) 0.0145(17) 0.0052(14) 0.0032(13) 0.0022(13)
C9 0.0143(17) 0.0152(17) 0.0168(17) 0.0068(14) 0.0054(14) 0.0024(14)
C10 0.0074(14) 0.0094(15) 0.0140(16) 0.0053(13) 0.0023(12) -0.0011(12)
C11 0.0127(17) 0.0151(18) 0.026(2) 0.0071(16) 0.0045(15) 0.0009(14)
C12 0.0117(17) 0.0209(19) 0.029(2) 0.0107(17) 0.0039(15) 0.0040(15)
C13 0.0157(18) 0.0188(19) 0.024(2) 0.0093(16) 0.0045(15) 0.0059(15)
C14 0.022(2) 0.0148(18) 0.023(2) 0.0075(16) 0.0033(16) -0.0008(15)

loop_
_atom_type_symbol
_atom_type_description
_atom_type_scat_dispersion_real
_atom_type_scat_dispersion_imag
_atom_type_scat_source
C C 0.0033 0.0016 'International Tables Vol C Tables 4.2.6.8 and 6.1.1.4'
H H 0.0000 0.0000 'International Tables Vol C Tables 4.2.6.8 and 6.1.1.4'
N N 0.0061 0.0033 'International Tables Vol C Tables 4.2.6.8 and 6.1.1.4'
F F 0.0171 0.0103 'International Tables Vol C Tables 4.2.6.8 and 6.1.1.4'
Cu Cu 0.3201 1.2651 'International Tables Vol C Tables 4.2.6.8 and 6.1.1.4'
S S 0.1246 0.1234 'International Tables Vol C Tables 4.2.6.8 and 6.1.1.4'
O O 0.0106 0.0060 'International Tables Vol C Tables 4.2.6.8 and 6.1.1.4'

loop_
_geom_angle_atom_site_label_1
_geom_angle_atom_site_label_2
_geom_angle_atom_site_label_3
_geom_angle
_geom_angle_site_symmetry_1
_geom_angle_site_symmetry_3
_geom_angle_publ_flag
O1 Cu1 O1 180.00(17) 2_575 . yes
O1 Cu1 N3 91.41(13) 2_575 . yes
O1 Cu1 N3 88.59(13) . . yes
O1 Cu1 N3 88.59(13) 2_575 2_575 yes
O1 Cu1 N3 91.41(13) . 2_575 yes
N3 Cu1 N3 180.0 . 2_575 yes
C2 S1 C1 103.5(2) . . yes
O3 S2 O4 114.6(2) . . yes
O3 S2 O2 115.8(2) . . yes
O4 S2 O2 114.5(2) . . yes
O3 S2 C14 103.4(2) . . yes
O4 S2 C14 102.8(2) . . yes
O2 S2 C14 103.34(19) . . yes
C8 O1 Cu1 124.7(3) . . yes
C8 N1 C4 127.6(3) . . yes
C8 N1 H1 116.2 . . ?
C4 N1 H1 116.2 . . ?
C8 N2 C9 127.7(3) . . yes
C8 N2 H2 116.1 . . ?
C9 N2 H2 116.1 . . ?
C9 N3 C13 115.2(3) . . yes
C9 N3 Cu1 123.8(3) . . yes
C13 N3 Cu1 120.8(3) . . yes
S1 C1 H1B 109.5 . . ?
S1 C1 H1A 109.5 . . ?
H1B C1 H1A 109.5 . . ?
S1 C1 H1C 109.5 . . ?
H1B C1 H1C 109.5 . . ?
H1A C1 H1C 109.5 . . ?
C3 C2 C7 119.7(4) . . yes
C3 C2 S1 123.4(3) . . yes
C7 C2 S1 116.9(3) . . yes
C2 C3 C4 119.8(4) . . yes
C2 C3 H3 120.1 . . ?
C4 C3 H3 120.1 . . ?
C5 C4 C3 121.0(4) . . yes
C5 C4 N1 122.8(4) . . yes
C3 C4 N1 116.2(3) . . yes
C4 C5 C6 118.2(4) . . yes
C4 C5 H5 120.9 . . ?
C6 C5 H5 120.9 . . ?
C7 C6 C5 121.4(4) . . yes
C7 C6 H6 119.3 . . ?
C5 C6 H6 119.3 . . ?
C6 C7 C2 119.9(4) . . yes
C6 C7 H7 120.1 . . ?
C2 C7 H7 120.1 . . ?
O1 C8 N1 122.5(4) . . yes
O1 C8 N2 123.5(4) . . yes
N1 C8 N2 114.1(3) . . yes
C10 C9 N3 125.9(4) . . yes
C10 C9 N2 113.1(3) . . yes
N3 C9 N2 121.0(3) . . yes
C11 C10 C9 117.0(4) . . yes
C11 C10 H10 121.5 . . ?
C9 C10 H10 121.5 . . ?
C10 C11 C12 122.2(4) . . yes
C10 C11 H11 118.9 . . ?
C12 C11 H11 118.9 . . ?
C13 C12 C11 116.4(4) . . yes
C13 C12 H12 121.8 . . ?
C11 C12 H12 121.8 . . ?
N3 C13 C12 123.2(4) . . yes
N3 C13 H13 118.4 . . ?
C12 C13 H13 118.4 . . ?
F2 C14 F1 109.0(4) . . yes
F2 C14 F3 106.7(4) . . yes
F1 C14 F3 107.3(4) . . yes
F2 C14 S2 111.2(3) . . yes
F1 C14 S2 112.1(3) . . yes
F3 C14 S2 110.3(3) . . yes

loop_
_geom_bond_atom_site_label_1
_geom_bond_atom_site_label_2
_geom_bond_distance
_geom_bond_site_symmetry_2
_geom_bond_publ_flag
Cu1 O1 1.956(3) 2_575 yes
Cu1 O1 1.956(3) . yes
Cu1 N3 1.994(3) . yes
Cu1 N3 1.994(3) 2_575 yes
S1 C2 1.764(4) . yes
S1 C1 1.797(5) . yes
S2 O3 1.438(3) . yes
S2 O4 1.445(3) . yes
S2 O2 1.449(3) . yes
S2 C14 1.820(5) . yes
F1 C14 1.326(5) . yes
F2 C14 1.324(5) . yes
F3 C14 1.342(5) . yes
O1 C8 1.252(5) . yes
N1 C8 1.351(5) . yes
N1 C4 1.425(5) . yes
N1 H1 0.8800 . ?
N2 C8 1.356(5) . yes
N2 C9 1.379(5) . yes
N2 H2 0.8800 . ?
N3 C9 1.344(5) . yes
N3 C13 1.351(5) . yes
C1 H1B 0.9800 . ?
C1 H1A 0.9800 . ?
C1 H1C 0.9800 . ?
C2 C3 1.391(5) . yes
C2 C7 1.392(6) . yes
C3 C4 1.392(6) . yes
C3 H3 0.9500 . ?
C4 C5 1.389(5) . yes
C5 C6 1.396(6) . yes
C5 H5 0.9500 . ?
C6 C7 1.378(6) . yes
C6 H6 0.9500 . ?
C7 H7 0.9500 . ?
C9 C10 1.335(5) . yes
C10 C11 1.331(5) . yes
C10 H10 0.9500 . ?
C11 C12 1.384(6) . yes
C11 H11 0.9500 . ?
C12 C13 1.371(6) . yes
C12 H12 0.9500 . ?
C13 H13 0.9500 . ?

loop_
_geom_hbond_atom_site_label_D
_geom_hbond_atom_site_label_H
_geom_hbond_atom_site_label_A
_geom_hbond_distance_DH
_geom_hbond_distance_HA
_geom_hbond_distance_DA
_geom_hbond_angle_DHA
_geom_hbond_site_symmetry_A
N1 H1 O4 0.88 2.52 3.255(5) 141.1 1_545
N2 H2 O4 0.88 2.02 2.892(5) 168.4 1_545
